data_2228564
loop_
_publ_author_name
'K\"oppen, Robert'
'Koch, Matthias'
'Emmerling, Franziska'
'Nehls, Irene'

_publ_section_title
;
 <i>rac</i>-(1<i>R</i>,2<i>R</i>,4<i>S</i>)-1,2-Dibromo-4-[(1<i>R</i>)-1,2-dibromoethyl]cyclohexane
;
_journal_coeditor_code SJ5056
_journal_issue 12
_journal_name_full 'Acta Crystallographica Section E'
_journal_page_first o3318
_journal_paper_doi 10.1107/S160053681004763X
_journal_volume 66
_journal_year 2010
_chemical_formula_iupac 'C8 H12 Br4'
_chemical_formula_moiety 'C8 H12 Br4'
_chemical_formula_sum 'C8 H12 Br4'
_chemical_formula_weight 427.82
_chemical_name_systematic
;
<i>rac</i>-(1<i>R</i>,2<i>R</i>,4<i>S</i>)-1,2-Dibromo-4-[(1<i>R</i>)-1,2-
dibromoethyl]cyclohexane
;
_space_group_IT_number 14
_symmetry_cell_setting monoclinic
_symmetry_space_group_name_Hall '-P 2yn'
_symmetry_space_group_name_H-M 'P 1 21/n 1'
_atom_sites_solution_hydrogens geom
_atom_sites_solution_primary direct
_atom_sites_solution_secondary difmap
_audit_creation_method SHELXL-97
_cell_angle_alpha 90.00
_cell_angle_beta 111.769(9)
_cell_angle_gamma 90.00
_cell_formula_units_Z 4
_cell_length_a 9.6163(14)
_cell_length_b 13.9193(19)
_cell_length_c 9.6354(15)
_cell_measurement_reflns_used 48
_cell_measurement_temperature 294(2)
_cell_measurement_theta_max 35
_cell_measurement_theta_min 2.2
_cell_volume 1197.7(3)
_computing_cell_refinement 'SAINT (Bruker, 2001)'
_computing_data_collection 'SMART (Bruker, 2001)'
_computing_data_reduction 'SAINT (Bruker, 2001)'
_computing_molecular_graphics 'SHELXTL (Sheldrick, 2008) and ORTEPIII (Burnett & Johnson, 1996)'
_computing_publication_material 'SHELXTL (Sheldrick, 2008)'
_computing_structure_refinement 'SHELXL97 (Sheldrick, 2008)'
_computing_structure_solution 'SHELXS97 (Sheldrick, 2008)'
_diffrn_ambient_temperature 294(2)
_diffrn_measured_fraction_theta_full 0.996
_diffrn_measured_fraction_theta_max 0.996
_diffrn_measurement_device_type 'Bruker APEX CCD area-detector'
_diffrn_measurement_method \w/2\q
_diffrn_radiation_monochromator graphite
_diffrn_radiation_source 'fine-focus sealed tube'
_diffrn_radiation_type MoK\a
_diffrn_radiation_wavelength 0.71073
_diffrn_reflns_av_R_equivalents 0.1035
_diffrn_reflns_av_sigmaI/netI 0.0525
_diffrn_reflns_limit_h_max 11
_diffrn_reflns_limit_h_min -11
_diffrn_reflns_limit_k_max 16
_diffrn_reflns_limit_k_min -16
_diffrn_reflns_limit_l_max 11
_diffrn_reflns_limit_l_min -11
_diffrn_reflns_number 20037
_diffrn_reflns_theta_full 25.44
_diffrn_reflns_theta_max 25.44
_diffrn_reflns_theta_min 2.56
_diffrn_standards_number 0
_exptl_absorpt_coefficient_mu 13.392
_exptl_absorpt_correction_T_max .72
_exptl_absorpt_correction_T_min .61
_exptl_absorpt_correction_type multi-scan
_exptl_absorpt_process_details '(SADABS; Bruker, 2001)'
_exptl_crystal_colour colourless
_exptl_crystal_density_diffrn 2.372
_exptl_crystal_density_method 'not measured'
_exptl_crystal_description block
_exptl_crystal_F_000 800
_exptl_crystal_size_max .14
_exptl_crystal_size_mid .11
_exptl_crystal_size_min .05
_refine_diff_density_max 0.738
_refine_diff_density_min -0.545
_refine_ls_extinction_method none
_refine_ls_goodness_of_fit_ref 1.010
_refine_ls_hydrogen_treatment constr
_refine_ls_matrix_type full
_refine_ls_number_parameters 109
_refine_ls_number_reflns 2213
_refine_ls_number_restraints 0
_refine_ls_restrained_S_all 1.010
_refine_ls_R_factor_all 0.0556
_refine_ls_R_factor_gt 0.0320
_refine_ls_shift/su_max_lt 0.001
_refine_ls_shift/su_mean 0.000
_refine_ls_structure_factor_coef Fsqd
_refine_ls_weighting_details 'calc w=1/[\s^2^(Fo^2^)+(0.0411P)^2^] where P=(Fo^2^+2Fc^2^)/3'
_refine_ls_weighting_scheme calc
_refine_ls_wR_factor_gt 0.0817
_refine_ls_wR_factor_ref 0.0855
_reflns_number_gt 1471
_reflns_number_total 2213
_reflns_threshold_expression I>2\s(I)
_cod_data_source_file sj5056.cif
_cod_data_source_block I
_cod_original_sg_symbol_H-M 'P 21/n'
_cod_database_code 2228564
_cod_database_fobs_code 2228564

loop_
_symmetry_equiv_pos_as_xyz
'x, y, z'
'-x+1/2, y+1/2, -z+1/2'
'-x, -y, -z'
'x-1/2, -y-1/2, z-1/2'

loop_
_atom_site_type_symbol
_atom_site_label
_atom_site_fract_x
_atom_site_fract_y
_atom_site_fract_z
_atom_site_U_iso_or_equiv
_atom_site_adp_type
_atom_site_calc_flag
_atom_site_refinement_flags
_atom_site_occupancy
_atom_site_disorder_assembly
_atom_site_disorder_group
Br Br1 -0.22923(7) 0.01287(4) 0.19367(7) 0.0611(2) Uani d . 1 . .
Br Br2 -0.03998(7) 0.31412(4) 0.35632(7) 0.0567(2) Uani d . 1 . .
Br Br3 0.29332(7) -0.05633(4) 0.35758(7) 0.0640(2) Uani d . 1 . .
Br Br4 0.48396(8) 0.23052(5) 0.26547(9) 0.0742(2) Uani d . 1 . .
C C1 -0.1618(6) 0.1472(3) 0.1927(6) 0.0424(13) Uani d . 1 . .
H H1 -0.2493 0.1896 0.1612 0.051 Uiso calc R 1 . .
C C2 -0.0616(5) 0.1722(3) 0.3510(6) 0.0366(12) Uani d . 1 . .
H H2 -0.1122 0.1535 0.4184 0.044 Uiso calc R 1 . .
C C3 0.0879(5) 0.1238(3) 0.4013(5) 0.0377(12) Uani d . 1 . .
H H3A 0.0747 0.0558 0.4150 0.045 Uiso calc R 1 . .
H H3B 0.1510 0.1501 0.4972 0.045 Uiso calc R 1 . .
C C4 0.1672(5) 0.1358(3) 0.2906(5) 0.0340(12) Uani d . 1 . .
H H4 0.1874 0.2045 0.2864 0.041 Uiso calc R 1 . .
C C5 0.3200(6) 0.0841(4) 0.3478(6) 0.0436(13) Uani d . 1 . .
H H5 0.3768 0.1071 0.4492 0.052 Uiso calc R 1 . .
C C6 0.4170(6) 0.0966(4) 0.2563(7) 0.0596(16) Uani d . 1 . .
H H6A 0.3606 0.0789 0.1532 0.072 Uiso calc R 1 . .
H H6B 0.5033 0.0545 0.2945 0.072 Uiso calc R 1 . .
C C7 0.0666(5) 0.1057(4) 0.1343(5) 0.0434(13) Uani d . 1 . .
H H7A 0.1158 0.1201 0.0652 0.052 Uiso calc R 1 . .
H H7B 0.0502 0.0369 0.1325 0.052 Uiso calc R 1 . .
C C8 -0.0828(6) 0.1569(4) 0.0840(6) 0.0450(14) Uani d . 1 . .
H H8A -0.0671 0.2245 0.0705 0.054 Uiso calc R 1 . .
H H8B -0.1469 0.1312 -0.0120 0.054 Uiso calc R 1 . .

loop_
_atom_site_aniso_label
_atom_site_aniso_U_11
_atom_site_aniso_U_22
_atom_site_aniso_U_33
_atom_site_aniso_U_12
_atom_site_aniso_U_13
_atom_site_aniso_U_23
Br1 0.0576(4) 0.0503(3) 0.0783(5) -0.0152(3) 0.0285(4) -0.0085(3)
Br2 0.0605(4) 0.0369(3) 0.0721(5) 0.0061(3) 0.0240(4) -0.0052(3)
Br3 0.0600(4) 0.0451(3) 0.0740(5) 0.0157(3) 0.0100(4) -0.0049(3)
Br4 0.0771(5) 0.0802(5) 0.0861(6) -0.0076(4) 0.0545(4) -0.0118(4)
C1 0.040(3) 0.038(3) 0.050(4) 0.006(2) 0.018(3) 0.007(2)
C2 0.036(3) 0.037(3) 0.040(3) 0.003(2) 0.018(3) 0.001(2)
C3 0.041(3) 0.043(3) 0.025(3) 0.005(2) 0.008(3) -0.001(2)
C4 0.032(3) 0.035(3) 0.030(3) 0.001(2) 0.006(2) -0.004(2)
C5 0.035(3) 0.047(3) 0.045(4) 0.003(2) 0.010(3) -0.011(3)
C6 0.048(4) 0.067(4) 0.066(4) 0.001(3) 0.025(3) -0.023(3)
C7 0.036(3) 0.061(3) 0.032(3) 0.011(3) 0.011(3) 0.003(3)
C8 0.042(3) 0.056(3) 0.034(3) 0.004(3) 0.010(3) 0.005(3)

loop_
_atom_type_symbol
_atom_type_description
_atom_type_scat_dispersion_real
_atom_type_scat_dispersion_imag
_atom_type_scat_source
C C 0.0033 0.0016 'International Tables Vol C Tables 4.2.6.8 and 6.1.1.4'
H H 0.0000 0.0000 'International Tables Vol C Tables 4.2.6.8 and 6.1.1.4'
Br Br -0.2901 2.4595 'International Tables Vol C Tables 4.2.6.8 and 6.1.1.4'

loop_
_geom_angle_atom_site_label_1
_geom_angle_atom_site_label_2
_geom_angle_atom_site_label_3
_geom_angle_site_symmetry_1
_geom_angle_site_symmetry_3
_geom_angle
_geom_angle_publ_flag
C8 C1 C2 . . 112.5(4) ?
C8 C1 Br1 . . 109.7(3) ?
C2 C1 Br1 . . 107.5(3) ?
C8 C1 H1 . . 109.0 ?
C2 C1 H1 . . 109.0 ?
Br1 C1 H1 . . 109.0 ?
C3 C2 C1 . . 113.5(4) ?
C3 C2 Br2 . . 111.2(3) ?
C1 C2 Br2 . . 106.1(3) ?
C3 C2 H2 . . 108.7 ?
C1 C2 H2 . . 108.7 ?
Br2 C2 H2 . . 108.7 ?
C2 C3 C4 . . 113.1(4) ?
C2 C3 H3A . . 109.0 ?
C4 C3 H3A . . 109.0 ?
C2 C3 H3B . . 109.0 ?
C4 C3 H3B . . 109.0 ?
H3A C3 H3B . . 107.8 ?
C7 C4 C3 . . 111.2(4) ?
C7 C4 C5 . . 113.5(4) ?
C3 C4 C5 . . 110.8(4) ?
C7 C4 H4 . . 107.0 ?
C3 C4 H4 . . 107.0 ?
C5 C4 H4 . . 107.0 ?
C6 C5 C4 . . 116.8(5) ?
C6 C5 Br3 . . 105.1(3) ?
C4 C5 Br3 . . 110.8(3) ?
C6 C5 H5 . . 108.0 ?
C4 C5 H5 . . 108.0 ?
Br3 C5 H5 . . 108.0 ?
C5 C6 Br4 . . 110.2(4) ?
C5 C6 H6A . . 109.6 ?
Br4 C6 H6A . . 109.6 ?
C5 C6 H6B . . 109.6 ?
Br4 C6 H6B . . 109.6 ?
H6A C6 H6B . . 108.1 ?
C8 C7 C4 . . 111.6(4) ?
C8 C7 H7A . . 109.3 ?
C4 C7 H7A . . 109.3 ?
C8 C7 H7B . . 109.3 ?
C4 C7 H7B . . 109.3 ?
H7A C7 H7B . . 108.0 ?
C1 C8 C7 . . 113.4(4) ?
C1 C8 H8A . . 108.9 ?
C7 C8 H8A . . 108.9 ?
C1 C8 H8B . . 108.9 ?
C7 C8 H8B . . 108.9 ?
H8A C8 H8B . . 107.7 ?

loop_
_geom_bond_atom_site_label_1
_geom_bond_atom_site_label_2
_geom_bond_site_symmetry_2
_geom_bond_distance
_geom_bond_publ_flag
Br1 C1 . 1.980(5) ?
Br2 C2 . 1.985(5) ?
Br3 C5 . 1.979(5) ?
Br4 C6 . 1.964(6) ?
C1 C8 . 1.511(7) ?
C1 C2 . 1.512(7) ?
C1 H1 . 0.9800 ?
C2 C3 . 1.496(6) ?
C2 H2 . 0.9800 ?
C3 C4 . 1.533(7) ?
C3 H3A . 0.9700 ?
C3 H3B . 0.9700 ?
C4 C7 . 1.516(7) ?
C4 C5 . 1.543(7) ?
C4 H4 . 0.9800 ?
C5 C6 . 1.512(7) ?
C5 H5 . 0.9800 ?
C6 H6A . 0.9700 ?
C6 H6B . 0.9700 ?
C7 C8 . 1.513(7) ?
C7 H7A . 0.9700 ?
C7 H7B . 0.9700 ?
C8 H8A . 0.9700 ?
C8 H8B . 0.9700 ?

loop_
_geom_torsion_atom_site_label_1
_geom_torsion_atom_site_label_2
_geom_torsion_atom_site_label_3
_geom_torsion_atom_site_label_4
_geom_torsion_site_symmetry_1
_geom_torsion_site_symmetry_2
_geom_torsion_site_symmetry_3
_geom_torsion_site_symmetry_4
_geom_torsion
_geom_torsion_publ_flag
C8 C1 C2 C3 . . . . -48.8(6) ?
Br1 C1 C2 C3 . . . . 72.1(4) ?
C8 C1 C2 Br2 . . . . 73.5(4) ?
Br1 C1 C2 Br2 . . . . -165.6(2) ?
C1 C2 C3 C4 . . . . 50.4(6) ?
Br2 C2 C3 C4 . . . . -69.1(5) ?
C2 C3 C4 C7 . . . . -52.6(5) ?
C2 C3 C4 C5 . . . . -179.7(4) ?
C7 C4 C5 C6 . . . . 59.0(6) ?
C3 C4 C5 C6 . . . . -175.1(4) ?
C7 C4 C5 Br3 . . . . -61.2(5) ?
C3 C4 C5 Br3 . . . . 64.7(4) ?
C4 C5 C6 Br4 . . . . 66.9(5) ?
Br3 C5 C6 Br4 . . . . -170.0(3) ?
C3 C4 C7 C8 . . . . 53.3(5) ?
C5 C4 C7 C8 . . . . 179.0(4) ?
C2 C1 C8 C7 . . . . 50.4(6) ?
Br1 C1 C8 C7 . . . . -69.2(5) ?
C4 C7 C8 C1 . . . . -53.2(6) ?

loop_
_cod_related_entry_id
_cod_related_entry_database
_cod_related_entry_code
1 ChemSpider 17684
